data_1548318
loop_
_publ_author_name
'Carlos Carbonell'
'Kyriakos C. Stylianou'
'Jordi Hernando'
'Emi Evangelio'
'Sarah A. Barnett'
'Saju Nettikadan'
'Inhar Imaz'
'Daniel Maspoch'

_publ_section_title
;
 Femtolitre chemistry assisted by microfluidic pen lithography
;
_journal_name_full 'Nature Communications'
_journal_page_first 2173
_journal_paper_doi 10.1038/ncomms3173
_journal_volume 4
_journal_year 2013
_chemical_absolute_configuration syn
_chemical_formula_moiety 'C16 H22 N8 Ni O6, 7(H2 O)'
_chemical_formula_sum 'C16 H36 N8 Ni O13'
_chemical_formula_weight 607.22
_space_group_IT_number 19
_symmetry_cell_setting orthorhombic
_symmetry_space_group_name_Hall 'P 2ac 2ab'
_symmetry_space_group_name_H-M 'P 21 21 21'
_atom_sites_solution_hydrogens geom
_atom_sites_solution_primary direct
_atom_sites_solution_secondary difmap
_cell_angle_alpha 90.00
_cell_angle_beta 90.00
_cell_angle_gamma 90.00
_cell_formula_units_Z 4
_cell_length_a 8.768(5)
_cell_length_b 15.220(5)
_cell_length_c 18.860(5)
_cell_measurement_temperature 293(2)
_cell_volume 2516.8(18)
_computing_structure_refinement 'SHELXL-97 (Sheldrick, 1997)'
_computing_structure_solution 'SHELXS-97 (Sheldrick, 1990)'
_diffrn_ambient_temperature 293(2)
_diffrn_measured_fraction_theta_full 0.966
_diffrn_measured_fraction_theta_max 0.966
_diffrn_radiation_monochromator graphite
_diffrn_radiation_source 'fine-focus sealed tube'
_diffrn_radiation_type MoK\a
_diffrn_radiation_wavelength 0.71073
_diffrn_reflns_av_R_equivalents 0.1176
_diffrn_reflns_av_sigmaI/netI 0.2067
_diffrn_reflns_limit_h_max 4
_diffrn_reflns_limit_h_min -10
_diffrn_reflns_limit_k_max 19
_diffrn_reflns_limit_k_min -15
_diffrn_reflns_limit_l_max 22
_diffrn_reflns_limit_l_min -19
_diffrn_reflns_number 7517
_diffrn_reflns_theta_full 26.37
_diffrn_reflns_theta_max 26.37
_diffrn_reflns_theta_min 2.68
_exptl_absorpt_coefficient_mu 0.851
_exptl_absorpt_correction_type empirical
_exptl_absorpt_process_details scalepack
_exptl_crystal_colour green
_exptl_crystal_density_diffrn 1.602
_exptl_crystal_density_method 'not measured'
_exptl_crystal_description prisme
_exptl_crystal_F_000 1402
_exptl_crystal_size_max 0.4
_exptl_crystal_size_mid 0.22
_exptl_crystal_size_min 0.20
_refine_diff_density_max 1.865
_refine_diff_density_min -1.976
_refine_diff_density_rms 0.187
_refine_ls_abs_structure_details 'Flack H D (1983), Acta Cryst. A39, 876-881'
_refine_ls_abs_structure_Flack 0.04(3)
_refine_ls_extinction_method none
_refine_ls_goodness_of_fit_ref 1.037
_refine_ls_hydrogen_treatment mixed
_refine_ls_matrix_type full
_refine_ls_number_parameters 343
_refine_ls_number_reflns 4862
_refine_ls_number_restraints 0
_refine_ls_restrained_S_all 1.037
_refine_ls_R_factor_all 0.1234
_refine_ls_R_factor_gt 0.0926
_refine_ls_shift/su_max 0.000
_refine_ls_shift/su_mean 0.000
_refine_ls_structure_factor_coef Fsqd
_refine_ls_weighting_details 'calc w=1/[\s^2^(Fo^2^)+(0.1000P)^2^+0.0000P] where P=(Fo^2^+2Fc^2^)/3'
_refine_ls_weighting_scheme calc
_refine_ls_wR_factor_gt 0.2144
_refine_ls_wR_factor_ref 0.2404
_reflns_number_gt 2634
_reflns_number_total 4862
_reflns_threshold_expression >2sigma(I)
_cod_data_source_file NiGH27H2O.cif
_cod_data_source_block NIGH
_cod_depositor_comments
;
The following automatic conversions were performed:

'_symmetry_cell_setting' value 'Orthorhombic' changed to
'orthorhombic' according to the built-in table from CIF Core
dictionary named 'cif_core.dic' version 2.4.1 from 2010-06-29.

Automatic conversion script
Id: cif_fix_values 5376 2017-05-30 11:51:03Z andrius 
;
_cod_original_cell_volume 2516.8(21)
_cod_original_sg_symbol_H-M P212121
_cod_database_code 1548318

loop_
_symmetry_equiv_pos_as_xyz
'x, y, z'
'-x+1/2, -y, z+1/2'
'x+1/2, -y+1/2, -z'
'-x, y+1/2, -z+1/2'

loop_
_atom_site_label
_atom_site_type_symbol
_atom_site_fract_x
_atom_site_fract_y
_atom_site_fract_z
_atom_site_U_iso_or_equiv
_atom_site_adp_type
_atom_site_occupancy
_atom_site_symmetry_multiplicity
_atom_site_calc_flag
_atom_site_refinement_flags
_atom_site_disorder_assembly
_atom_site_disorder_group
Ni1 Ni 0.47715(10) 0.48403(8) 0.70552(6) 0.0288(3) Uani 1 1 d . . .
O3 O 0.5043(6) 0.3933(4) 0.6262(3) 0.0300(14) Uani 1 1 d . . .
N4 N 0.2583(7) 0.4387(5) 0.6976(4) 0.0296(17) Uani 1 1 d . . .
H2A H 0.2157 0.4356 0.7409 0.035 Uiso 1 1 calc R . .
H2B H 0.2025 0.4757 0.6709 0.035 Uiso 1 1 calc R . .
O46 O 0.9223(7) 0.6089(5) 0.7963(3) 0.0434(16) Uani 1 1 d . . .
O11 O 0.3390(7) 0.7235(5) 0.4172(3) 0.0417(18) Uani 1 1 d . . .
O13 O 0.4420(6) 0.5745(5) 0.6270(3) 0.0316(15) Uani 1 1 d . . .
N11 N 0.5378(8) 0.3920(6) 0.7769(4) 0.0345(18) Uani 1 1 d . . .
N13 N 0.5589(8) 0.6862(5) 0.5700(3) 0.0307(17) Uani 1 1 d . . .
H13 H 0.6440 0.7126 0.5624 0.037 Uiso 1 1 calc R . .
O2 O 0.5990(7) 0.7454(5) 1.0757(3) 0.0405(17) Uani 1 1 d . . .
N3 N 0.6026(8) 0.7802(6) 0.9276(4) 0.0333(19) Uani 1 1 d . . .
H3 H 0.6850 0.7508 0.9347 0.040 Uiso 1 1 calc R . .
N14 N 0.6947(7) 0.5254(5) 0.6942(3) 0.0296(17) Uani 1 1 d . . .
H14A H 0.7395 0.5296 0.7370 0.035 Uiso 1 1 calc R . .
H14B H 0.7476 0.4866 0.6680 0.035 Uiso 1 1 calc R . .
N1 N 0.4317(8) 0.5742(6) 0.7798(3) 0.0330(19) Uani 1 1 d . . .
C15 C 0.4288(10) 0.7142(7) 0.5326(4) 0.033(2) Uani 1 1 d . . .
H15 H 0.3399 0.6850 0.5535 0.040 Uiso 1 1 calc R . .
C5 C 0.4707(9) 0.7587(6) 0.9673(4) 0.0296(19) Uani 1 1 d . . .
H5 H 0.3845 0.7925 0.9487 0.036 Uiso 1 1 calc R . .
N2 N 0.2936(7) 0.6581(6) 0.8463(4) 0.0316(18) Uani 1 1 d . . .
O1 O 0.3852(7) 0.8202(5) 1.0741(3) 0.0399(17) Uani 1 1 d . . .
H1 H 0.4058 0.8276 1.1160 0.048 Uiso 1 1 calc R . .
C2 C 0.4988(9) 0.5859(7) 0.8440(4) 0.031(2) Uani 1 1 d . . .
H2 H 0.5927 0.5622 0.8567 0.037 Uiso 1 1 calc R . .
C4 C 0.4354(10) 0.6616(7) 0.9593(4) 0.032(2) Uani 1 1 d . . .
H4A H 0.5175 0.6279 0.9804 0.038 Uiso 1 1 calc R . .
H4B H 0.3427 0.6483 0.9853 0.038 Uiso 1 1 calc R . .
O12 O 0.5359(9) 0.6405(6) 0.4348(4) 0.063(3) Uani 1 1 d . . .
H12 H 0.5284 0.6327 0.3920 0.076 Uiso 1 1 calc R . .
C3 C 0.4160(9) 0.6339(7) 0.8853(4) 0.033(2) Uani 1 1 d . . .
C12 C 0.4909(10) 0.3843(7) 0.8454(5) 0.036(2) Uani 1 1 d . . .
H12C H 0.4023 0.4093 0.8635 0.043 Uiso 1 1 calc R . .
C1 C 0.3098(9) 0.6209(7) 0.7842(5) 0.035(2) Uani 1 1 d . . .
H1C H 0.2406 0.6275 0.7473 0.042 Uiso 1 1 calc R . .
N12 N 0.7009(9) 0.3146(7) 0.8370(4) 0.049(3) Uani 1 1 d . . .
C16 C 0.4338(10) 0.6907(8) 0.4549(5) 0.041(3) Uani 1 1 d . . .
C13 C 0.5889(10) 0.3361(8) 0.8832(4) 0.038(2) Uani 1 1 d . . .
C17 C 0.5559(9) 0.6205(7) 0.6165(4) 0.029(2) Uani 1 1 d . . .
C6 C 0.4881(10) 0.7792(7) 1.0455(5) 0.040(2) Uani 1 1 d . . .
C14 C 0.5890(12) 0.3111(7) 0.9561(5) 0.043(2) Uani 1 1 d . . .
H14C H 0.5065 0.3414 0.9801 0.051 Uiso 1 1 calc R . .
H14D H 0.6840 0.3301 0.9775 0.051 Uiso 1 1 calc R . .
C11 C 0.6682(11) 0.3502(9) 0.7755(5) 0.047(3) Uani 1 1 d . . .
H11 H 0.7303 0.3461 0.7357 0.057 Uiso 1 1 calc R . .
C18 C 0.6948(9) 0.6132(7) 0.6586(5) 0.033(2) Uani 1 1 d . . .
H18A H 0.7836 0.6188 0.6282 0.039 Uiso 1 1 calc R . .
H18B H 0.6983 0.6597 0.6938 0.039 Uiso 1 1 calc R . .
O40 O 0.3097(9) 0.4938(7) 0.4930(4) 0.072(3) Uani 1 1 d . . .
O41 O 0.6457(8) 0.5629(7) 1.0843(4) 0.059(2) Uani 1 1 d . . .
O42 O 0.5415(9) 0.8057(7) 0.3278(4) 0.075(3) Uani 1 1 d . . .
O43 O 0.6745(11) 0.4917(7) 0.4808(4) 0.078(3) Uani 1 1 d . . .
O44 O 0.0905(8) 0.5452(6) 0.5900(4) 0.060(2) Uani 1 1 d . . .
O45 O 1.1086(9) 0.4659(8) 0.8427(4) 0.085(3) Uani 1 1 d . . .
C8 C 0.2609(9) 0.3516(7) 0.6650(5) 0.033(2) Uani 1 1 d . . .
H8A H 0.1694 0.3431 0.6369 0.039 Uiso 1 1 calc R . .
H8B H 0.2634 0.3069 0.7016 0.039 Uiso 1 1 calc R . .
C7 C 0.3964(9) 0.3435(7) 0.6195(4) 0.033(2) Uani 1 1 d . . .
H42A H 0.5514 0.7674 0.2825 0.050 Uiso 1 1 d . . .
H42B H 0.4738 0.7617 0.3556 0.059 Uiso 1 1 d . . .
H43A H 0.7186 0.5193 0.4352 0.050 Uiso 1 1 d . . .
H43B H 0.6005 0.4791 0.4963 0.050 Uiso 1 1 d . . .
H40A H 0.2542 0.5074 0.4623 0.098 Uiso 1 1 d . . .
H40B H 0.3685 0.5376 0.5159 0.072 Uiso 1 1 d . . .
H46A H 0.8871 0.6375 0.8439 0.028 Uiso 1 1 d . . .
H46B H 0.9636 0.6125 0.7570 0.028 Uiso 1 1 d . . .
H44A H 0.1310 0.5986 0.6257 0.071 Uiso 1 1 d . . .
H44B H 0.1739 0.5368 0.5605 0.023 Uiso 1 1 d . . .
H45B H 1.0133 0.4306 0.8044 0.150 Uiso 1 1 d . . .
H41A H 0.5980 0.5898 1.1253 0.050 Uiso 1 1 d . . .
H41B H 0.7065 0.5289 1.0595 0.046 Uiso 1 1 d . . .
H45A H 0.9765 0.4997 0.8426 0.120 Uiso 1 1 d . . .

loop_
_atom_site_aniso_label
_atom_site_aniso_U_11
_atom_site_aniso_U_22
_atom_site_aniso_U_33
_atom_site_aniso_U_23
_atom_site_aniso_U_13
_atom_site_aniso_U_12
Ni1 0.0295(5) 0.0357(7) 0.0211(5) -0.0010(5) -0.0004(4) 0.0024(4)
O3 0.033(3) 0.031(4) 0.026(3) 0.001(3) -0.001(3) -0.001(3)
N4 0.030(3) 0.039(5) 0.020(3) -0.009(4) -0.001(3) 0.000(3)
O46 0.040(3) 0.055(5) 0.036(3) 0.000(4) -0.004(3) 0.002(3)
O11 0.044(4) 0.055(5) 0.027(3) 0.000(3) 0.005(3) 0.004(3)
O13 0.027(3) 0.044(4) 0.024(3) -0.004(3) 0.000(2) -0.004(3)
N11 0.037(4) 0.040(5) 0.027(4) -0.005(3) -0.003(3) 0.006(4)
N13 0.031(4) 0.037(5) 0.024(4) 0.000(4) 0.005(3) -0.002(3)
O2 0.046(4) 0.043(5) 0.033(3) -0.007(3) -0.007(3) 0.001(3)
N3 0.027(4) 0.040(5) 0.033(4) 0.002(4) -0.010(3) 0.005(3)
N14 0.031(3) 0.036(5) 0.022(3) 0.004(4) -0.006(3) 0.004(3)
N1 0.032(3) 0.048(5) 0.019(3) -0.003(4) -0.004(3) -0.005(3)
C15 0.036(4) 0.045(6) 0.018(4) 0.003(4) -0.001(4) 0.002(4)
C5 0.032(4) 0.031(5) 0.026(4) -0.001(4) -0.001(3) 0.003(4)
N2 0.029(3) 0.040(5) 0.026(4) -0.007(4) 0.000(3) 0.005(3)
O1 0.042(4) 0.050(5) 0.027(3) 0.001(3) 0.002(3) 0.000(3)
C2 0.029(4) 0.036(6) 0.028(4) 0.005(4) 0.001(4) -0.001(4)
C4 0.041(5) 0.033(6) 0.020(4) 0.000(4) -0.004(4) -0.002(4)
O12 0.062(5) 0.093(8) 0.034(4) -0.011(4) -0.012(4) 0.024(5)
C3 0.030(4) 0.044(7) 0.025(4) 0.001(4) -0.001(3) -0.006(4)
C12 0.037(5) 0.043(7) 0.028(4) 0.003(4) 0.004(4) 0.009(4)
C1 0.033(4) 0.047(7) 0.024(5) 0.001(4) -0.002(4) 0.005(4)
N12 0.039(4) 0.071(8) 0.036(5) 0.024(5) 0.000(4) -0.002(4)
C16 0.029(4) 0.058(8) 0.037(5) -0.006(5) -0.008(4) 0.008(4)
C13 0.041(4) 0.053(7) 0.021(4) -0.010(5) -0.004(4) -0.012(5)
C17 0.040(5) 0.036(6) 0.012(4) 0.000(4) -0.002(3) 0.008(4)
C6 0.032(5) 0.051(7) 0.036(5) 0.000(5) -0.005(4) -0.007(4)
C14 0.054(6) 0.033(6) 0.040(5) 0.006(5) -0.014(5) -0.008(5)
C11 0.045(5) 0.064(9) 0.034(5) 0.014(5) 0.006(4) 0.013(5)
C18 0.033(4) 0.036(6) 0.030(4) 0.003(4) -0.002(4) -0.002(4)
O40 0.071(5) 0.083(8) 0.061(4) -0.018(6) -0.003(4) -0.029(5)
O41 0.046(4) 0.091(8) 0.040(4) 0.002(5) 0.006(3) 0.015(4)
O42 0.065(5) 0.099(8) 0.060(5) 0.034(5) 0.032(4) 0.025(5)
O43 0.119(7) 0.047(6) 0.068(5) 0.015(5) -0.041(5) -0.009(6)
O44 0.047(4) 0.074(7) 0.058(4) 0.008(5) 0.001(4) 0.007(4)
O45 0.068(5) 0.119(10) 0.066(5) 0.019(6) 0.023(4) 0.003(6)
C8 0.037(4) 0.027(6) 0.034(5) -0.009(4) -0.003(4) -0.001(4)
C7 0.033(4) 0.043(6) 0.022(4) 0.013(4) -0.004(3) 0.003(4)

loop_
_atom_type_symbol
_atom_type_description
_atom_type_scat_dispersion_real
_atom_type_scat_dispersion_imag
_atom_type_scat_source
C C 0.0033 0.0016 'International Tables Vol C Tables 4.2.6.8 and 6.1.1.4'
N N 0.0061 0.0033 'International Tables Vol C Tables 4.2.6.8 and 6.1.1.4'
O O 0.0106 0.0060 'International Tables Vol C Tables 4.2.6.8 and 6.1.1.4'
Ni Ni 0.3393 1.1124 'International Tables Vol C Tables 4.2.6.8 and 6.1.1.4'
H H 0.0000 0.0000 'International Tables Vol C Tables 4.2.6.8 and 6.1.1.4'

loop_
_geom_angle_atom_site_label_1
_geom_angle_atom_site_label_2
_geom_angle_atom_site_label_3
_geom_angle
_geom_angle_site_symmetry_1
_geom_angle_site_symmetry_3
N1 Ni1 N4 95.5(3) . .
N1 Ni1 N11 93.5(3) . .
N4 Ni1 N11 93.5(3) . .
N1 Ni1 N14 92.7(3) . .
N4 Ni1 N14 169.7(3) . .
N11 Ni1 N14 92.2(3) . .
N1 Ni1 O3 174.9(3) . .
N4 Ni1 O3 80.1(3) . .
N11 Ni1 O3 89.4(3) . .
N14 Ni1 O3 91.3(3) . .
N1 Ni1 O13 90.9(3) . .
N4 Ni1 O13 91.9(3) . .
N11 Ni1 O13 172.7(3) . .
N14 Ni1 O13 81.7(3) . .
O3 Ni1 O13 86.7(3) . .
C7 O3 Ni1 113.8(6) . .
C8 N4 Ni1 108.8(5) . .
C17 O13 Ni1 112.1(5) . .
C11 N11 C12 104.0(7) . .
C11 N11 Ni1 123.7(7) . .
C12 N11 Ni1 127.9(6) . .
C17 N13 C15 122.8(7) . .
C7 N3 C5 122.3(7) 4_656 .
C18 N14 Ni1 109.1(5) . .
C1 N1 C2 103.3(8) . .
C1 N1 Ni1 126.1(6) . .
C2 N1 Ni1 128.9(7) . .
N13 C15 C16 113.0(8) . .
N13 C15 C14 108.2(8) . 4_656
C16 C15 C14 111.9(9) . 4_656
N3 C5 C6 112.6(7) . .
N3 C5 C4 109.9(7) . .
C6 C5 C4 108.5(8) . .
C1 N2 C3 106.4(8) . .
C3 C2 N1 111.6(8) . .
C3 C4 C5 113.5(8) . .
C2 C3 N2 105.8(8) . .
C2 C3 C4 132.1(8) . .
N2 C3 C4 122.1(9) . .
C13 C12 N11 111.1(8) . .
N1 C1 N2 112.8(8) . .
C11 N12 C13 108.1(9) . .
O11 C16 O12 125.2(9) . .
O11 C16 C15 117.1(9) . .
O12 C16 C15 117.6(8) . .
C12 C13 N12 104.9(8) . .
C12 C13 C14 131.4(9) . .
N12 C13 C14 123.7(10) . .
O13 C17 N13 123.2(8) . .
O13 C17 C18 123.1(8) . .
N13 C17 C18 113.5(8) . .
O1 C6 O2 126.1(9) . .
O1 C6 C5 117.4(8) . .
O2 C6 C5 116.2(9) . .
C13 C14 C15 113.5(9) . 4_646
N11 C11 N12 111.9(8) . .
N14 C18 C17 108.1(7) . .
N4 C8 C7 109.5(8) . .
O3 C7 N3 121.4(8) . 4_646
O3 C7 C8 121.0(9) . .
N3 C7 C8 117.6(8) 4_646 .

loop_
_geom_bond_atom_site_label_1
_geom_bond_atom_site_label_2
_geom_bond_distance
_geom_bond_site_symmetry_2
Ni1 N1 2.002(8) .
Ni1 N4 2.044(6) .
Ni1 N11 2.015(8) .
Ni1 N14 2.020(6) .
Ni1 O3 2.051(6) .
Ni1 O13 2.045(7) .
O3 C7 1.219(11) .
N4 C8 1.462(12) .
O11 C16 1.202(11) .
O13 C17 1.235(11) .
N11 C11 1.309(12) .
N11 C12 1.360(11) .
N13 C17 1.331(12) .
N13 C15 1.407(11) .
O2 C6 1.239(11) .
N3 C7 1.311(13) 4_656
N3 C5 1.417(10) .
N14 C18 1.496(12) .
N1 C1 1.286(11) .
N1 C2 1.357(10) .
C15 C16 1.510(12) .
C15 C14 1.499(15) 4_656
C5 C6 1.515(12) .
C5 C4 1.517(13) .
N2 C1 1.308(12) .
N2 C3 1.352(11) .
O1 C6 1.222(12) .
C2 C3 1.291(13) .
C4 C3 1.468(12) .
O12 C16 1.236(12) .
C12 C13 1.336(13) .
N12 C11 1.311(12) .
N12 C13 1.353(12) .
C13 C14 1.427(13) .
C17 C18 1.458(11) .
C14 C15 1.499(15) 4_646
C8 C7 1.470(11) .
C7 N3 1.311(13) 4_646
